data_7700309
loop_
_publ_author_name
'Lin, Jinqiang'
'Zou, Chao'
'Zhang, Xiaobao'
'Gao, Qin'
'Suo, Sa'
'Zhuo, Qihang'
'Chang, Xiaoyong'
'Xie, Mo'
'Lu, Wei'

_publ_section_title
;
 Highly phosphorescent organopalladium(ii) complexes with
 metal-metal-to-ligand charge-transfer excited states in fluid solutions.
;
_journal_issue 28
_journal_name_full 'Dalton transactions (Cambridge, England : 2003)'
_journal_page_first 10417
_journal_page_last 10421
_journal_paper_doi 10.1039/c9dt02525a
_journal_volume 48
_journal_year 2019
_chemical_absolute_configuration ad
_chemical_formula_moiety 'C48 H28 N6 Pd2, C3 H7 N O'
_chemical_formula_sum 'C51 H35 N7 O Pd2'
_chemical_formula_weight 974.66
_space_group_crystal_system orthorhombic
_space_group_IT_number 19
_space_group_name_Hall 'P 2ac 2ab'
_space_group_name_H-M_alt 'P 21 21 21'
_symmetry_space_group_name_Hall 'P 2ac 2ab'
_symmetry_space_group_name_H-M 'P 21 21 21'
_atom_sites_solution_hydrogens geom
_atom_sites_solution_primary dual
_audit_creation_date 2018-11-27
_audit_creation_method
;
Olex2 1.2
(compiled 2018.05.29 svn.r3508 for OlexSys, GUI svn.r5506)
;
_audit_update_record
;
2019-04-13 deposited with the CCDC.    2019-06-19 downloaded from the CCDC.
;
_cell_angle_alpha 90
_cell_angle_beta 90
_cell_angle_gamma 90
_cell_formula_units_Z 4
_cell_length_a 11.9009(4)
_cell_length_b 15.3904(6)
_cell_length_c 22.0285(9)
_cell_measurement_reflns_used 9152
_cell_measurement_temperature 100.0
_cell_measurement_theta_max 27.50
_cell_measurement_theta_min 2.27
_cell_volume 4034.7(3)
_computing_cell_refinement 'SAINT V8.38A (?, 2016)'
_computing_data_reduction 'SAINT V8.38A (?, 2016)'
_computing_molecular_graphics 'Olex2 (Dolomanov et al., 2009)'
_computing_publication_material 'Olex2 (Dolomanov et al., 2009)'
_computing_structure_refinement 'XL (Sheldrick, 2008)'
_computing_structure_solution 'ShelXT (Sheldrick, 2015)'
_diffrn_ambient_temperature 100.0
_diffrn_detector 'Bruker PHOTO 100 area detector'
_diffrn_detector_area_resol_mean 7.9
_diffrn_detector_type 'CCD area detector'
_diffrn_measured_fraction_theta_full 0.998
_diffrn_measured_fraction_theta_max 0.996
_diffrn_measurement_device 'three-circle diffractometer'
_diffrn_measurement_device_type 'Bruker PHOTO 100 area detector'
_diffrn_measurement_method '\w and \f scans'
_diffrn_radiation_monochromator 'mirror optics'
_diffrn_radiation_probe x-ray
_diffrn_radiation_type MoK\a
_diffrn_radiation_wavelength 0.71073
_diffrn_reflns_av_R_equivalents 0.0300
_diffrn_reflns_av_unetI/netI 0.0286
_diffrn_reflns_Laue_measured_fraction_full 0.998
_diffrn_reflns_Laue_measured_fraction_max 0.996
_diffrn_reflns_limit_h_max 15
_diffrn_reflns_limit_h_min -15
_diffrn_reflns_limit_k_max 20
_diffrn_reflns_limit_k_min -15
_diffrn_reflns_limit_l_max 25
_diffrn_reflns_limit_l_min -28
_diffrn_reflns_number 39116
_diffrn_reflns_point_group_measured_fraction_full 0.998
_diffrn_reflns_point_group_measured_fraction_max 0.996
_diffrn_reflns_theta_full 25.242
_diffrn_reflns_theta_max 27.523
_diffrn_reflns_theta_min 2.520
_diffrn_source 'microfocus sealed X-ray tube'
_diffrn_source_type 'Incoatec I\ms'
_diffrn_standards_number 0
_exptl_absorpt_coefficient_mu 0.942
_exptl_absorpt_correction_T_max 0.7456
_exptl_absorpt_correction_T_min 0.6419
_exptl_absorpt_correction_type multi-scan
_exptl_absorpt_process_details
'SADABS-2016/2 (Bruker,2016/2) was used for absorption correction. wR2(int) was 0.0790 before and 0.0544 after correction. The Ratio of minimum to maximum transmission is 0.8609. The \l/2 correction factor is Not present.'
_exptl_crystal_colour orange
_exptl_crystal_colour_primary orange
_exptl_crystal_density_diffrn 1.605
_exptl_crystal_description block
_exptl_crystal_F_000 1960
_exptl_crystal_size_max 0.42
_exptl_crystal_size_mid 0.28
_exptl_crystal_size_min 0.19
_refine_diff_density_max 0.256
_refine_diff_density_min -0.328
_refine_diff_density_rms 0.054
_refine_ls_abs_structure_details
;
 Flack x determined using 3809 quotients [(I+)-(I-)]/[(I+)+(I-)]
 (Parsons, Flack and Wagner, Acta Cryst. B69 (2013) 249-259).
;
_refine_ls_abs_structure_Flack -0.030(7)
_refine_ls_extinction_coef 0.0008(2)
_refine_ls_extinction_expression Fc^*^=kFc[1+0.001xFc^2^\l^3^/sin(2\q)]^-1/4^
_refine_ls_extinction_method 'SHELXL-2016/6 (Sheldrick 2016)'
_refine_ls_goodness_of_fit_ref 0.904
_refine_ls_hydrogen_treatment constr
_refine_ls_matrix_type full
_refine_ls_number_parameters 553
_refine_ls_number_reflns 9260
_refine_ls_number_restraints 0
_refine_ls_restrained_S_all 0.904
_refine_ls_R_factor_all 0.0219
_refine_ls_R_factor_gt 0.0194
_refine_ls_shift/su_max 0.003
_refine_ls_shift/su_mean 0.000
_refine_ls_structure_factor_coef Fsqd
_refine_ls_weighting_details 'w=1/[\s^2^(Fo^2^)+(0.0400P)^2^] where P=(Fo^2^+2Fc^2^)/3'
_refine_ls_weighting_scheme calc
_refine_ls_wR_factor_gt 0.0497
_refine_ls_wR_factor_ref 0.0511
_reflns_Friedel_coverage 0.804
_reflns_Friedel_fraction_full 0.999
_reflns_Friedel_fraction_max 0.995
_reflns_number_gt 8824
_reflns_number_total 9260
_reflns_threshold_expression 'I > 2\s(I)'
_cod_data_source_file c9dt02525a2.cif
_cod_data_source_block cxy0556_0m
_cod_depositor_comments 'Adding full bibliography for 7700308--7700311.cif.'
_cod_database_code 7700309
_shelx_shelxl_version_number 2016/6
_shelx_space_group_comment
;
The symmetry employed for this shelxl refinement is uniquely defined
by the following loop, which should always be used as a source of
symmetry information in preference to the above space-group names.
They are only intended as comments.
;
_shelx_estimated_absorpt_t_max 0.841
_shelx_estimated_absorpt_t_min 0.693
_olex2_refinement_description
;
1. Fixed Uiso
 At 1.2 times of:
  All C(H) groups
 At 1.5 times of:
  All C(H,H,H) groups
2.a Aromatic/amide H refined with riding coordinates:
 C13(H13), C7(H7), C9(H9), C8(H8), C5(H5), C4(H4), C16(H16), C15(H15),
 C14(H14), C6(H6), C3(H3), C45(H45), C46(H46), C47(H47), C48(H48), C41(H41),
 C40(H40), C39(H39), C38(H38), C37(H37), C36(H36), C35(H35), C29(H29), C28(H28),
  C27(H27), C21(H21), C22(H22), C23(H23), C49(H49)
2.b Idealised Me refined as rotating group:
 C50(H50A,H50B,H50C), C51(H51A,H51B,H51C)
;
_olex2_submission_special_instructions 'No special instructions were received'

loop_
_space_group_symop_operation_xyz
'x, y, z'
'-x+1/2, -y, z+1/2'
'x+1/2, -y+1/2, -z'
'-x, y+1/2, -z+1/2'

loop_
_atom_site_label
_atom_site_type_symbol
_atom_site_fract_x
_atom_site_fract_y
_atom_site_fract_z
_atom_site_U_iso_or_equiv
_atom_site_adp_type
_atom_site_occupancy
_atom_site_site_symmetry_order
_atom_site_calc_flag
_atom_site_refinement_flags_posn
Pd1 Pd 0.89568(2) 0.30963(2) 0.09095(2) 0.01208(6) Uani 1 1 d .
Pd2 Pd 1.08092(2) 0.41222(2) 0.17145(2) 0.01353(6) Uani 1 1 d .
N2 N 0.84430(19) 0.23293(14) 0.16624(11) 0.0150(5) Uani 1 1 d .
N1 N 1.00346(17) 0.21145(14) 0.08641(11) 0.0134(5) Uani 1 1 d .
N5 N 1.19082(19) 0.43207(15) 0.10469(10) 0.0162(5) Uani 1 1 d .
N6 N 1.01666(19) 0.52755(15) 0.13054(11) 0.0163(5) Uani 1 1 d .
N4 N 0.6698(2) 0.33739(17) 0.42125(11) 0.0236(6) Uani 1 1 d .
N3 N 0.4440(2) 0.63075(19) 0.14417(12) 0.0287(6) Uani 1 1 d .
C2 C 0.9102(2) 0.16220(16) 0.17514(12) 0.0150(5) Uani 1 1 d .
C1 C 1.0005(2) 0.14943(18) 0.12964(13) 0.0161(6) Uani 1 1 d .
C13 C 0.9590(2) 0.41769(18) -0.02211(13) 0.0174(6) Uani 1 1 d .
H13 H 0.901549 0.458478 -0.012862 0.021 Uiso 1 1 calc R
C7 C 1.0776(3) 0.08233(19) 0.12811(13) 0.0230(6) Uani 1 1 d .
H7 H 1.076040 0.037559 0.157781 0.028 Uiso 1 1 calc R
C12 C 0.9755(2) 0.34656(17) 0.01598(13) 0.0140(5) Uani 1 1 d .
C9 C 1.1600(3) 0.1468(2) 0.03851(14) 0.0225(7) Uani 1 1 d .
H9 H 1.215417 0.146607 0.007456 0.027 Uiso 1 1 calc R
C8 C 1.1576(3) 0.0819(2) 0.08207(14) 0.0262(7) Uani 1 1 d .
H8 H 1.211474 0.036432 0.080491 0.031 Uiso 1 1 calc R
C10 C 1.0793(2) 0.21234(17) 0.04129(12) 0.0153(5) Uani 1 1 d .
C5 C 0.8052(3) 0.12360(19) 0.26330(13) 0.0214(6) Uani 1 1 d .
H5 H 0.791922 0.086180 0.296840 0.026 Uiso 1 1 calc R
C11 C 1.0631(2) 0.28761(17) 0.00051(12) 0.0152(6) Uani 1 1 d .
C4 C 0.7366(2) 0.19494(19) 0.25383(13) 0.0183(6) Uani 1 1 d .
H4 H 0.675781 0.207266 0.280407 0.022 Uiso 1 1 calc R
C16 C 1.1295(2) 0.30053(19) -0.05099(13) 0.0201(6) Uani 1 1 d .
H16 H 1.187896 0.260721 -0.060616 0.024 Uiso 1 1 calc R
C17 C 0.7857(2) 0.40461(18) 0.09563(13) 0.0157(5) Uani 1 1 d .
C32 C 0.9764(2) 0.39467(18) 0.23968(13) 0.0159(6) Uani 1 1 d .
C15 C 1.1098(2) 0.37177(19) -0.08790(14) 0.0222(6) Uani 1 1 d .
H15 H 1.154290 0.380728 -0.123149 0.027 Uiso 1 1 calc R
C14 C 1.0251(2) 0.42997(19) -0.07340(14) 0.0214(6) Uani 1 1 d .
H14 H 1.012023 0.478807 -0.098819 0.026 Uiso 1 1 calc R
C6 C 0.8930(3) 0.10681(17) 0.22402(13) 0.0188(6) Uani 1 1 d .
H6 H 0.940836 0.058206 0.230334 0.023 Uiso 1 1 calc R
C3 C 0.7592(2) 0.24761(18) 0.20462(13) 0.0186(6) Uani 1 1 d .
H3 H 0.712154 0.296500 0.197655 0.022 Uiso 1 1 calc R
C18 C 0.7119(2) 0.45731(18) 0.10357(12) 0.0171(6) Uani 1 1 d .
C19 C 0.6243(2) 0.51712(17) 0.11708(13) 0.0163(6) Uani 1 1 d .
C20 C 0.5799(2) 0.52303(17) 0.17661(13) 0.0169(5) Uani 1 1 d .
C24 C 0.6269(2) 0.47554(19) 0.22605(13) 0.0185(6) Uani 1 1 d .
C25 C 0.6695(2) 0.44022(18) 0.26957(13) 0.0172(6) Uani 1 1 d .
C26 C 0.7133(2) 0.39747(16) 0.32164(12) 0.0143(5) Uani 1 1 d .
C30 C 0.8273(2) 0.37217(17) 0.32690(13) 0.0148(5) Uani 1 1 d .
C31 C 0.9076(2) 0.38667(17) 0.27988(12) 0.0166(5) Uani 1 1 d .
C44 C 1.1808(2) 0.31147(19) 0.18829(12) 0.0171(6) Uani 1 1 d .
C45 C 1.1762(2) 0.24790(19) 0.23323(13) 0.0204(6) Uani 1 1 d .
H45 H 1.116252 0.248531 0.261729 0.024 Uiso 1 1 calc R
C46 C 1.2578(3) 0.1835(2) 0.23704(15) 0.0276(7) Uani 1 1 d .
H46 H 1.253570 0.141445 0.268507 0.033 Uiso 1 1 calc R
C47 C 1.3453(3) 0.1798(2) 0.19560(16) 0.0299(7) Uani 1 1 d .
H47 H 1.399930 0.134974 0.198333 0.036 Uiso 1 1 calc R
C48 C 1.3528(3) 0.2416(2) 0.15038(15) 0.0264(7) Uani 1 1 d .
H48 H 1.412457 0.239131 0.121789 0.032 Uiso 1 1 calc R
C43 C 1.2730(2) 0.3073(2) 0.14661(13) 0.0197(6) Uani 1 1 d .
C42 C 1.2769(2) 0.37597(19) 0.10009(13) 0.0196(6) Uani 1 1 d .
C41 C 1.3560(3) 0.3880(2) 0.05418(15) 0.0272(7) Uani 1 1 d .
H41 H 1.417234 0.348917 0.049713 0.033 Uiso 1 1 calc R
C40 C 1.3439(3) 0.4581(2) 0.01512(15) 0.0300(7) Uani 1 1 d .
H40 H 1.397434 0.467088 -0.016241 0.036 Uiso 1 1 calc R
C39 C 1.2541(3) 0.5155(2) 0.02135(14) 0.0256(7) Uani 1 1 d .
H39 H 1.246032 0.563890 -0.005085 0.031 Uiso 1 1 calc R
C33 C 1.1769(2) 0.49999(19) 0.06727(13) 0.0190(6) Uani 1 1 d .
C34 C 1.0751(2) 0.55288(18) 0.08090(12) 0.0173(6) Uani 1 1 d .
C38 C 1.0403(3) 0.62199(19) 0.04527(13) 0.0214(6) Uani 1 1 d .
H38 H 1.082579 0.639121 0.010710 0.026 Uiso 1 1 calc R
C37 C 0.9425(3) 0.66576(18) 0.06089(14) 0.0226(6) Uani 1 1 d .
H37 H 0.916194 0.712398 0.036477 0.027 Uiso 1 1 calc R
C36 C 0.8840(3) 0.64126(18) 0.11187(14) 0.0217(6) Uani 1 1 d .
H36 H 0.818113 0.671550 0.123847 0.026 Uiso 1 1 calc R
C35 C 0.9234(2) 0.57118(18) 0.14555(13) 0.0198(6) Uani 1 1 d .
H35 H 0.882626 0.553618 0.180524 0.024 Uiso 1 1 calc R
C29 C 0.8577(3) 0.32981(19) 0.38106(14) 0.0210(6) Uani 1 1 d .
H29 H 0.933191 0.311726 0.387041 0.025 Uiso 1 1 calc R
C28 C 0.7785(3) 0.3144(2) 0.42557(13) 0.0236(6) Uani 1 1 d .
H28 H 0.802364 0.285640 0.461515 0.028 Uiso 1 1 calc R
C27 C 0.6408(2) 0.37778(19) 0.36992(13) 0.0195(6) Uani 1 1 d .
H27 H 0.564371 0.394631 0.365760 0.023 Uiso 1 1 calc R
C21 C 0.4894(3) 0.5791(2) 0.18634(14) 0.0241(7) Uani 1 1 d .
H21 H 0.457767 0.580733 0.225920 0.029 Uiso 1 1 calc R
C22 C 0.4904(3) 0.6268(2) 0.08854(15) 0.0261(7) Uani 1 1 d .
H22 H 0.461285 0.664139 0.057990 0.031 Uiso 1 1 calc R
C23 C 0.5768(3) 0.57241(19) 0.07319(13) 0.0209(6) Uani 1 1 d .
H23 H 0.604841 0.572004 0.032808 0.025 Uiso 1 1 calc R
O1 O 0.2916(2) 0.29402(15) 0.43432(11) 0.0337(6) Uani 1 1 d .
N7 N 0.2927(3) 0.37856(19) 0.35013(13) 0.0313(7) Uani 1 1 d .
C50 C 0.1873(3) 0.4208(3) 0.36394(18) 0.0422(9) Uani 1 1 d .
H50A H 0.201678 0.480723 0.376928 0.063 Uiso 1 1 calc GR
H50B H 0.149107 0.389245 0.396586 0.063 Uiso 1 1 calc GR
H50C H 0.139652 0.421246 0.327652 0.063 Uiso 1 1 calc GR
C51 C 0.3511(3) 0.4080(3) 0.29637(16) 0.0436(10) Uani 1 1 d .
H51A H 0.297877 0.412146 0.262534 0.065 Uiso 1 1 calc GR
H51B H 0.410590 0.366524 0.286068 0.065 Uiso 1 1 calc GR
H51C H 0.384275 0.465183 0.304080 0.065 Uiso 1 1 calc GR
C49 C 0.3340(3) 0.3167(2) 0.38653(15) 0.0279(7) Uani 1 1 d .
H49 H 0.401127 0.288370 0.374209 0.033 Uiso 1 1 calc R

loop_
_atom_site_aniso_label
_atom_site_aniso_U_11
_atom_site_aniso_U_22
_atom_site_aniso_U_33
_atom_site_aniso_U_23
_atom_site_aniso_U_13
_atom_site_aniso_U_12
Pd1 0.01214(10) 0.01087(9) 0.01322(10) -0.00078(8) 0.00046(8) 0.00120(7)
Pd2 0.01219(10) 0.01515(10) 0.01324(10) 0.00006(8) 0.00036(8) -0.00164(8)
N2 0.0185(11) 0.0113(10) 0.0151(12) -0.0023(10) -0.0002(10) -0.0018(9)
N1 0.0127(10) 0.0138(10) 0.0137(12) -0.0014(9) -0.0010(9) 0.0011(8)
N5 0.0158(11) 0.0201(12) 0.0125(12) -0.0016(9) -0.0001(9) -0.0039(9)
N6 0.0140(11) 0.0193(11) 0.0157(12) 0.0008(10) -0.0014(9) -0.0028(9)
N4 0.0304(14) 0.0243(13) 0.0163(13) 0.0003(10) 0.0078(11) -0.0012(11)
N3 0.0264(14) 0.0356(15) 0.0243(14) 0.0020(12) 0.0007(12) 0.0167(12)
C2 0.0179(13) 0.0137(11) 0.0136(12) -0.0044(10) -0.0029(12) 0.0002(10)
C1 0.0186(14) 0.0159(13) 0.0137(14) 0.0000(11) -0.0015(11) 0.0004(11)
C13 0.0157(12) 0.0140(13) 0.0226(15) -0.0019(12) 0.0001(11) 0.0005(11)
C7 0.0285(16) 0.0205(14) 0.0199(14) 0.0060(12) 0.0016(12) 0.0089(14)
C12 0.0126(12) 0.0141(12) 0.0153(13) -0.0012(11) -0.0013(11) -0.0032(10)
C9 0.0179(14) 0.0295(16) 0.0200(15) 0.0015(13) 0.0038(12) 0.0092(13)
C8 0.0290(15) 0.0253(15) 0.0244(17) 0.0034(14) 0.0037(13) 0.0146(13)
C10 0.0148(12) 0.0162(12) 0.0148(13) -0.0002(10) -0.0005(11) -0.0011(11)
C5 0.0282(16) 0.0199(14) 0.0161(15) 0.0027(12) -0.0004(12) -0.0059(12)
C11 0.0117(12) 0.0152(13) 0.0188(14) -0.0007(11) -0.0015(11) 0.0005(10)
C4 0.0194(13) 0.0177(13) 0.0177(14) -0.0044(12) 0.0041(11) -0.0037(12)
C16 0.0169(13) 0.0216(14) 0.0216(15) 0.0017(12) 0.0028(11) 0.0018(12)
C17 0.0184(13) 0.0153(12) 0.0133(13) 0.0017(12) 0.0001(11) -0.0024(11)
C32 0.0131(13) 0.0159(13) 0.0188(15) 0.0017(11) -0.0023(11) -0.0001(10)
C15 0.0200(14) 0.0241(14) 0.0225(15) 0.0009(13) 0.0062(14) -0.0009(12)
C14 0.0227(14) 0.0174(14) 0.0240(16) 0.0066(12) 0.0002(12) -0.0020(11)
C6 0.0228(14) 0.0153(12) 0.0183(14) -0.0001(11) -0.0024(13) 0.0009(11)
C3 0.0197(14) 0.0154(13) 0.0207(15) -0.0029(12) 0.0028(12) -0.0032(11)
C18 0.0203(14) 0.0162(13) 0.0148(14) -0.0008(11) 0.0014(11) -0.0008(11)
C19 0.0136(13) 0.0136(12) 0.0217(14) -0.0020(11) 0.0001(11) 0.0009(10)
C20 0.0148(12) 0.0171(12) 0.0187(13) 0.0001(11) 0.0020(12) 0.0029(10)
C24 0.0164(14) 0.0176(13) 0.0216(15) -0.0032(12) 0.0054(12) 0.0010(11)
C25 0.0164(13) 0.0164(13) 0.0189(15) -0.0019(12) 0.0039(11) 0.0026(11)
C26 0.0176(12) 0.0111(12) 0.0143(13) -0.0024(11) 0.0017(11) -0.0003(10)
C30 0.0190(13) 0.0110(12) 0.0142(13) -0.0003(11) -0.0004(12) -0.0017(10)
C31 0.0159(13) 0.0156(12) 0.0182(14) 0.0017(11) -0.0044(12) 0.0001(10)
C44 0.0167(13) 0.0164(13) 0.0184(14) -0.0054(12) -0.0025(10) -0.0019(12)
C45 0.0201(14) 0.0201(14) 0.0209(15) 0.0006(12) 0.0024(12) -0.0016(12)
C46 0.0327(17) 0.0206(15) 0.0295(18) 0.0073(14) 0.0043(14) 0.0031(14)
C47 0.0296(17) 0.0258(17) 0.0344(18) 0.0014(15) 0.0037(14) 0.0109(14)
C48 0.0262(16) 0.0296(17) 0.0232(16) -0.0040(14) 0.0044(13) 0.0043(13)
C43 0.0204(13) 0.0221(13) 0.0165(14) -0.0034(13) 0.0009(11) -0.0009(12)
C42 0.0191(14) 0.0236(14) 0.0161(15) -0.0043(12) -0.0012(11) -0.0021(11)
C41 0.0214(15) 0.0353(18) 0.0251(17) -0.0004(14) 0.0051(13) 0.0031(13)
C40 0.0254(16) 0.044(2) 0.0201(16) 0.0046(15) 0.0083(13) 0.0009(15)
C39 0.0275(16) 0.0311(17) 0.0182(15) 0.0047(13) 0.0023(13) -0.0015(14)
C33 0.0211(14) 0.0220(14) 0.0138(14) -0.0035(12) -0.0004(11) -0.0048(12)
C34 0.0183(13) 0.0185(13) 0.0150(14) -0.0026(11) -0.0017(11) -0.0038(11)
C38 0.0293(16) 0.0208(14) 0.0142(14) 0.0024(12) 0.0007(12) -0.0049(12)
C37 0.0306(16) 0.0172(14) 0.0200(15) 0.0012(12) -0.0090(13) -0.0009(12)
C36 0.0225(15) 0.0194(14) 0.0231(15) -0.0019(12) -0.0030(12) 0.0013(12)
C35 0.0186(14) 0.0204(13) 0.0202(14) -0.0007(12) -0.0004(12) -0.0014(11)
C29 0.0222(15) 0.0233(16) 0.0174(14) 0.0045(12) -0.0034(12) -0.0009(12)
C28 0.0299(16) 0.0250(15) 0.0159(14) 0.0042(13) -0.0033(12) -0.0014(14)
C27 0.0196(14) 0.0187(13) 0.0203(15) -0.0024(12) 0.0037(12) 0.0032(11)
C21 0.0232(15) 0.0296(16) 0.0194(16) 0.0010(13) 0.0043(12) 0.0091(13)
C22 0.0299(16) 0.0276(15) 0.0208(16) 0.0061(14) -0.0033(14) 0.0109(13)
C23 0.0254(15) 0.0251(14) 0.0122(13) 0.0016(11) 0.0013(11) 0.0033(13)
O1 0.0444(14) 0.0294(12) 0.0272(12) 0.0054(10) -0.0080(11) -0.0110(11)
N7 0.0377(16) 0.0332(15) 0.0230(14) 0.0049(12) -0.0121(13) -0.0142(13)
C50 0.042(2) 0.044(2) 0.040(2) -0.0001(19) -0.0186(18) -0.0033(19)
C51 0.052(2) 0.056(2) 0.0236(18) 0.0090(19) -0.0100(16) -0.028(2)
C49 0.0334(17) 0.0257(16) 0.0245(17) -0.0019(14) -0.0069(14) -0.0122(15)

loop_
_atom_type_symbol
_atom_type_description
_atom_type_scat_dispersion_real
_atom_type_scat_dispersion_imag
_atom_type_scat_source
C C 0.0033 0.0016 'International Tables Vol C Tables 4.2.6.8 and 6.1.1.4'
H H 0.0000 0.0000 'International Tables Vol C Tables 4.2.6.8 and 6.1.1.4'
N N 0.0061 0.0033 'International Tables Vol C Tables 4.2.6.8 and 6.1.1.4'
O O 0.0106 0.0060 'International Tables Vol C Tables 4.2.6.8 and 6.1.1.4'
Pd Pd -0.9988 1.0072 'International Tables Vol C Tables 4.2.6.8 and 6.1.1.4'

loop_
_geom_angle_atom_site_label_1
_geom_angle_atom_site_label_2
_geom_angle_atom_site_label_3
_geom_angle
N2 Pd1 Pd2 92.25(6)
N1 Pd1 Pd2 87.64(6)
N1 Pd1 N2 78.60(9)
N1 Pd1 C12 82.35(10)
C12 Pd1 Pd2 89.43(8)
C12 Pd1 N2 160.79(10)
C17 Pd1 Pd2 93.55(8)
C17 Pd1 N2 100.41(10)
C17 Pd1 N1 178.49(10)
C17 Pd1 C12 98.58(11)
N5 Pd2 Pd1 96.75(6)
N5 Pd2 N6 78.22(9)
N6 Pd2 Pd1 86.00(6)
C32 Pd2 Pd1 85.48(8)
C32 Pd2 N5 177.77(10)
C32 Pd2 N6 102.13(10)
C32 Pd2 C44 97.35(11)
C44 Pd2 Pd1 97.40(8)
C44 Pd2 N5 82.24(10)
C44 Pd2 N6 160.43(10)
C2 N2 Pd1 113.08(18)
C3 N2 Pd1 128.07(19)
C3 N2 C2 118.8(2)
C1 N1 Pd1 119.11(18)
C10 N1 Pd1 117.63(18)
C10 N1 C1 123.2(2)
C42 N5 Pd2 117.24(19)
C33 N5 Pd2 119.48(19)
C33 N5 C42 123.3(2)
C34 N6 Pd2 113.37(18)
C35 N6 Pd2 127.63(19)
C35 N6 C34 118.8(3)
C27 N4 C28 115.6(3)
C21 N3 C22 116.1(3)
N2 C2 C1 115.3(2)
N2 C2 C6 121.3(3)
C6 C2 C1 123.4(2)
N1 C1 C2 113.7(2)
N1 C1 C7 119.6(3)
C7 C1 C2 126.6(3)
C12 C13 H13 119.5
C14 C13 H13 119.5
C14 C13 C12 121.1(3)
C1 C7 H7 120.8
C1 C7 C8 118.4(3)
C8 C7 H7 120.8
C13 C12 Pd1 131.1(2)
C13 C12 C11 117.4(2)
C11 C12 Pd1 111.50(19)
C8 C9 H9 120.8
C8 C9 C10 118.5(3)
C10 C9 H9 120.8
C7 C8 H8 119.5
C9 C8 C7 121.1(3)
C9 C8 H8 119.5
N1 C10 C9 119.2(2)
N1 C10 C11 111.7(2)
C9 C10 C11 129.0(3)
C4 C5 H5 120.0
C6 C5 H5 120.0
C6 C5 C4 120.0(3)
C12 C11 C10 116.7(2)
C16 C11 C12 121.2(3)
C16 C11 C10 122.1(2)
C5 C4 H4 121.0
C3 C4 C5 118.0(3)
C3 C4 H4 121.0
C11 C16 H16 120.2
C15 C16 C11 119.5(3)
C15 C16 H16 120.2
C18 C17 Pd1 172.4(2)
C31 C32 Pd2 176.3(2)
C16 C15 H15 120.0
C16 C15 C14 120.0(3)
C14 C15 H15 120.0
C13 C14 H14 119.6
C15 C14 C13 120.7(3)
C15 C14 H14 119.6
C2 C6 H6 120.6
C5 C6 C2 118.9(3)
C5 C6 H6 120.6
N2 C3 C4 123.0(3)
N2 C3 H3 118.5
C4 C3 H3 118.5
C17 C18 C19 176.0(3)
C20 C19 C18 120.6(3)
C23 C19 C18 122.8(3)
C23 C19 C20 116.6(2)
C19 C20 C24 121.8(2)
C21 C20 C19 118.0(3)
C21 C20 C24 120.1(3)
C25 C24 C20 175.8(3)
C24 C25 C26 176.8(3)
C30 C26 C25 123.0(3)
C27 C26 C25 119.1(3)
C27 C26 C30 117.9(3)
C26 C30 C31 122.6(3)
C29 C30 C26 116.3(3)
C29 C30 C31 121.1(3)
C32 C31 C30 176.8(3)
C45 C44 Pd2 131.1(2)
C45 C44 C43 117.0(3)
C43 C44 Pd2 111.9(2)
C44 C45 H45 119.5
C46 C45 C44 121.1(3)
C46 C45 H45 119.5
C45 C46 H46 119.5
C47 C46 C45 121.0(3)
C47 C46 H46 119.5
C46 C47 H47 120.1
C48 C47 C46 119.7(3)
C48 C47 H47 120.1
C47 C48 H48 120.0
C47 C48 C43 120.0(3)
C43 C48 H48 120.0
C44 C43 C42 116.0(3)
C48 C43 C44 121.2(3)
C48 C43 C42 122.9(3)
N5 C42 C43 112.6(2)
N5 C42 C41 118.9(3)
C41 C42 C43 128.4(3)
C42 C41 H41 120.6
C40 C41 C42 118.9(3)
C40 C41 H41 120.6
C41 C40 H40 119.6
C41 C40 C39 120.8(3)
C39 C40 H40 119.6
C40 C39 H39 121.0
C33 C39 C40 118.1(3)
C33 C39 H39 121.0
N5 C33 C39 120.0(3)
N5 C33 C34 113.7(2)
C39 C33 C34 126.3(3)
N6 C34 C33 115.1(2)
N6 C34 C38 121.6(3)
C38 C34 C33 123.3(3)
C34 C38 H38 120.5
C34 C38 C37 118.9(3)
C37 C38 H38 120.5
C38 C37 H37 120.2
C36 C37 C38 119.6(3)
C36 C37 H37 120.2
C37 C36 H36 120.7
C37 C36 C35 118.6(3)
C35 C36 H36 120.7
N6 C35 C36 122.5(3)
N6 C35 H35 118.8
C36 C35 H35 118.8
C30 C29 H29 119.8
C28 C29 C30 120.5(3)
C28 C29 H29 119.8
N4 C28 C29 124.1(3)
N4 C28 H28 118.0
C29 C28 H28 118.0
N4 C27 C26 125.7(3)
N4 C27 H27 117.2
C26 C27 H27 117.2
N3 C21 C20 124.9(3)
N3 C21 H21 117.5
C20 C21 H21 117.5
N3 C22 H22 117.9
N3 C22 C23 124.1(3)
C23 C22 H22 117.9
C19 C23 H23 119.9
C22 C23 C19 120.1(3)
C22 C23 H23 119.9
C50 N7 C51 116.6(3)
C49 N7 C50 120.9(3)
C49 N7 C51 122.5(3)
N7 C50 H50A 109.5
N7 C50 H50B 109.5
N7 C50 H50C 109.5
H50A C50 H50B 109.5
H50A C50 H50C 109.5
H50B C50 H50C 109.5
N7 C51 H51A 109.5
N7 C51 H51B 109.5
N7 C51 H51C 109.5
H51A C51 H51B 109.5
H51A C51 H51C 109.5
H51B C51 H51C 109.5
O1 C49 N7 124.7(4)
O1 C49 H49 117.6
N7 C49 H49 117.6

loop_
_geom_bond_atom_site_label_1
_geom_bond_atom_site_label_2
_geom_bond_distance
Pd1 Pd2 3.2400(3)
Pd1 N2 2.126(2)
Pd1 N1 1.985(2)
Pd1 C12 1.988(3)
Pd1 C17 1.965(3)
Pd2 N5 1.992(2)
Pd2 N6 2.132(2)
Pd2 C32 1.969(3)
Pd2 C44 1.988(3)
N2 C2 1.356(3)
N2 C3 1.339(4)
N1 C1 1.349(3)
N1 C10 1.342(3)
N5 C42 1.344(4)
N5 C33 1.342(4)
N6 C34 1.354(4)
N6 C35 1.338(4)
N4 C28 1.345(4)
N4 C27 1.336(4)
N3 C21 1.337(4)
N3 C22 1.345(4)
C2 C1 1.482(4)
C2 C6 1.389(4)
C1 C7 1.382(4)
C13 H13 0.9500
C13 C12 1.393(4)
C13 C14 1.390(4)
C7 H7 0.9500
C7 C8 1.391(4)
C12 C11 1.423(4)
C9 H9 0.9500
C9 C8 1.385(4)
C9 C10 1.395(4)
C8 H8 0.9500
C10 C11 1.478(4)
C5 H5 0.9500
C5 C4 1.384(4)
C5 C6 1.381(4)
C11 C16 1.397(4)
C4 H4 0.9500
C4 C3 1.380(4)
C16 H16 0.9500
C16 C15 1.385(4)
C17 C18 1.209(4)
C32 C31 1.213(4)
C15 H15 0.9500
C15 C14 1.386(4)
C14 H14 0.9500
C6 H6 0.9500
C3 H3 0.9500
C18 C19 1.422(4)
C19 C20 1.417(4)
C19 C23 1.406(4)
C20 C24 1.426(4)
C20 C21 1.397(4)
C24 C25 1.213(4)
C25 C26 1.421(4)
C26 C30 1.417(4)
C26 C27 1.403(4)
C30 C31 1.427(4)
C30 C29 1.407(4)
C44 C45 1.393(4)
C44 C43 1.433(4)
C45 H45 0.9500
C45 C46 1.390(4)
C46 H46 0.9500
C46 C47 1.386(4)
C47 H47 0.9500
C47 C48 1.380(5)
C48 H48 0.9500
C48 C43 1.390(4)
C43 C42 1.473(4)
C42 C41 1.394(4)
C41 H41 0.9500
C41 C40 1.387(5)
C40 H40 0.9500
C40 C39 1.393(5)
C39 H39 0.9500
C39 C33 1.388(4)
C33 C34 1.490(4)
C34 C38 1.386(4)
C38 H38 0.9500
C38 C37 1.388(4)
C37 H37 0.9500
C37 C36 1.374(4)
C36 H36 0.9500
C36 C35 1.390(4)
C35 H35 0.9500
C29 H29 0.9500
C29 C28 1.380(4)
C28 H28 0.9500
C27 H27 0.9500
C21 H21 0.9500
C22 H22 0.9500
C22 C23 1.369(4)
C23 H23 0.9500
O1 C49 1.218(4)
N7 C50 1.445(5)
N7 C51 1.446(5)
N7 C49 1.338(4)
C50 H50A 0.9800
C50 H50B 0.9800
C50 H50C 0.9800
C51 H51A 0.9800
C51 H51B 0.9800
C51 H51C 0.9800
C49 H49 0.9500

loop_
_geom_torsion_atom_site_label_1
_geom_torsion_atom_site_label_2
_geom_torsion_atom_site_label_3
_geom_torsion_atom_site_label_4
_geom_torsion
Pd1 N2 C2 C1 -3.0(3)
Pd1 N2 C2 C6 176.7(2)
Pd1 N2 C3 C4 -177.0(2)
Pd1 N1 C1 C2 2.3(3)
Pd1 N1 C1 C7 -177.8(2)
Pd1 N1 C10 C9 176.7(2)
Pd1 N1 C10 C11 -2.8(3)
Pd1 C12 C11 C10 -0.2(3)
Pd1 C12 C11 C16 179.4(2)
Pd2 N5 C42 C43 0.6(3)
Pd2 N5 C42 C41 -179.6(2)
Pd2 N5 C33 C39 178.7(2)
Pd2 N5 C33 C34 -1.0(3)
Pd2 N6 C34 C33 -4.4(3)
Pd2 N6 C34 C38 174.4(2)
Pd2 N6 C35 C36 -173.8(2)
Pd2 C44 C45 C46 -178.7(2)
Pd2 C44 C43 C48 -179.9(2)
Pd2 C44 C43 C42 -0.3(3)
N2 C2 C1 N1 0.6(3)
N2 C2 C1 C7 -179.2(3)
N2 C2 C6 C5 1.5(4)
N1 C1 C7 C8 1.1(4)
N1 C10 C11 C12 1.9(3)
N1 C10 C11 C16 -177.7(2)
N5 C42 C41 C40 0.7(5)
N5 C33 C34 N6 3.6(3)
N5 C33 C34 C38 -175.1(3)
N6 C34 C38 C37 -0.4(4)
N3 C22 C23 C19 -1.2(5)
C2 N2 C3 C4 1.4(4)
C2 C1 C7 C8 -179.1(3)
C1 N1 C10 C9 -0.5(4)
C1 N1 C10 C11 -180.0(2)
C1 C2 C6 C5 -178.9(3)
C1 C7 C8 C9 -0.3(5)
C13 C12 C11 C10 -179.8(2)
C13 C12 C11 C16 -0.2(4)
C12 C13 C14 C15 -0.3(4)
C12 C11 C16 C15 -0.3(4)
C9 C10 C11 C12 -177.5(3)
C9 C10 C11 C16 2.9(5)
C8 C9 C10 N1 1.2(4)
C8 C9 C10 C11 -179.4(3)
C10 N1 C1 C2 179.5(2)
C10 N1 C1 C7 -0.7(4)
C10 C9 C8 C7 -0.8(5)
C10 C11 C16 C15 179.3(3)
C5 C4 C3 N2 -0.4(4)
C11 C16 C15 C14 0.5(4)
C4 C5 C6 C2 -0.4(4)
C16 C15 C14 C13 -0.2(4)
C14 C13 C12 Pd1 -179.0(2)
C14 C13 C12 C11 0.5(4)
C6 C2 C1 N1 -179.0(2)
C6 C2 C1 C7 1.1(5)
C6 C5 C4 C3 -0.1(4)
C3 N2 C2 C1 178.4(2)
C3 N2 C2 C6 -2.0(4)
C18 C19 C20 C24 5.5(4)
C18 C19 C20 C21 -176.2(3)
C18 C19 C23 C22 178.1(3)
C19 C20 C21 N3 -2.9(5)
C20 C19 C23 C22 -1.5(4)
C24 C20 C21 N3 175.4(3)
C25 C26 C30 C31 -0.8(4)
C25 C26 C30 C29 -179.5(3)
C25 C26 C27 N4 179.5(3)
C26 C30 C29 C28 0.3(4)
C30 C26 C27 N4 0.5(4)
C30 C29 C28 N4 0.1(5)
C31 C30 C29 C28 -178.4(3)
C44 C45 C46 C47 -1.1(5)
C44 C43 C42 N5 -0.2(4)
C44 C43 C42 C41 180.0(3)
C45 C44 C43 C48 1.3(4)
C45 C44 C43 C42 -179.1(3)
C45 C46 C47 C48 1.0(5)
C46 C47 C48 C43 0.2(5)
C47 C48 C43 C44 -1.4(5)
C47 C48 C43 C42 179.1(3)
C48 C43 C42 N5 179.4(3)
C48 C43 C42 C41 -0.4(5)
C43 C44 C45 C46 -0.1(4)
C43 C42 C41 C40 -179.6(3)
C42 N5 C33 C39 -0.6(4)
C42 N5 C33 C34 179.7(2)
C42 C41 C40 C39 -0.2(5)
C41 C40 C39 C33 -0.6(5)
C40 C39 C33 N5 1.0(5)
C40 C39 C33 C34 -179.3(3)
C39 C33 C34 N6 -176.0(3)
C39 C33 C34 C38 5.3(5)
C33 N5 C42 C43 179.9(3)
C33 N5 C42 C41 -0.3(4)
C33 C34 C38 C37 178.3(3)
C34 N6 C35 C36 0.4(4)
C34 C38 C37 C36 1.6(4)
C38 C37 C36 C35 -1.8(4)
C37 C36 C35 N6 0.8(4)
C35 N6 C34 C33 -179.3(2)
C35 N6 C34 C38 -0.6(4)
C28 N4 C27 C26 -0.1(4)
C27 N4 C28 C29 -0.2(5)
C27 C26 C30 C31 178.2(3)
C27 C26 C30 C29 -0.6(4)
C21 N3 C22 C23 1.9(5)
C22 N3 C21 C20 0.2(5)
C23 C19 C20 C24 -174.9(3)
C23 C19 C20 C21 3.4(4)
C50 N7 C49 O1 -3.8(5)
C51 N7 C49 O1 174.8(3)
